data_7700175
loop_
_publ_author_name
'Wagner, Hanna E.'
'Hohnstein, Silvia'
'Schu\&smann, Max G'
'Steppe, Lukas A.'
'Breher, Frank'

_publ_section_title
;
 Phosphine-functionalised tris(pyrazolyl)methane ligands and their mono-
 and heterobimetallic complexes.
;
_journal_issue 41
_journal_name_full 'Dalton transactions (Cambridge, England : 2003)'
_journal_page_first 15397
_journal_page_last 15407
_journal_paper_doi 10.1039/c9dt02057h
_journal_volume 48
_journal_year 2019
_chemical_formula_moiety 'C22 H19 N6 P'
_chemical_formula_sum 'C22 H19 N6 P'
_chemical_formula_weight 398.40
_space_group_crystal_system orthorhombic
_space_group_IT_number 33
_space_group_name_Hall 'P 2c -2n'
_space_group_name_H-M_alt 'P n a 21'
_symmetry_space_group_name_Hall 'P 2c -2n'
_symmetry_space_group_name_H-M 'P n a 21'
_atom_sites_solution_hydrogens geom
_atom_sites_solution_primary dual
_audit_creation_date 2019-05-14
_audit_creation_method
;
Olex2 1.2
(compiled 2018.05.29 svn.r3508 for OlexSys, GUI svn.r5506)
;
_audit_update_record
;
2019-05-14 deposited with the CCDC.    2019-06-05 downloaded from the CCDC.
;
_cell_angle_alpha 90
_cell_angle_beta 90
_cell_angle_gamma 90
_cell_formula_units_Z 12
_cell_length_a 17.416(4)
_cell_length_b 8.4390(17)
_cell_length_c 40.806(8)
_cell_measurement_reflns_used 63347
_cell_measurement_temperature 200
_cell_measurement_theta_max 29.80
_cell_measurement_theta_min 1.50
_cell_volume 5997(2)
_computing_molecular_graphics 'Olex2 (Dolomanov et al., 2009)'
_computing_publication_material 'Olex2 (Dolomanov et al., 2009)'
_computing_structure_refinement 'ShelXL (Sheldrick, 2015)'
_computing_structure_solution 'ShelXT (Sheldrick, 2015)'
_diffrn_ambient_temperature 200
_diffrn_measured_fraction_theta_full 0.999
_diffrn_measured_fraction_theta_max 0.999
_diffrn_measurement_device_type 'Stoe IPDS II'
_diffrn_measurement_method '\w scans'
_diffrn_radiation_monochromator graphite
_diffrn_radiation_type MoK\a
_diffrn_radiation_wavelength 0.71073
_diffrn_reflns_av_R_equivalents 0.0935
_diffrn_reflns_av_unetI/netI 0.0400
_diffrn_reflns_Laue_measured_fraction_full 0.999
_diffrn_reflns_Laue_measured_fraction_max 0.999
_diffrn_reflns_limit_h_max 21
_diffrn_reflns_limit_h_min -20
_diffrn_reflns_limit_k_max 10
_diffrn_reflns_limit_k_min -10
_diffrn_reflns_limit_l_max 50
_diffrn_reflns_limit_l_min -50
_diffrn_reflns_number 80621
_diffrn_reflns_point_group_measured_fraction_full 0.999
_diffrn_reflns_point_group_measured_fraction_max 0.999
_diffrn_reflns_theta_full 25.242
_diffrn_reflns_theta_max 25.999
_diffrn_reflns_theta_min 1.497
_exptl_absorpt_coefficient_mu 0.159
_exptl_absorpt_correction_type none
_exptl_crystal_colour 'clear colourless'
_exptl_crystal_colour_lustre clear
_exptl_crystal_colour_primary colourless
_exptl_crystal_density_diffrn 1.324
_exptl_crystal_description irregular
_exptl_crystal_F_000 2496
_exptl_crystal_recrystallization_method 'The material was recrystallised from toluene by slow evaporation'
_exptl_crystal_size_max 0.4
_exptl_crystal_size_mid 0.3
_exptl_crystal_size_min 0.3
_refine_diff_density_max 1.379
_refine_diff_density_min -0.284
_refine_diff_density_rms 0.068
_refine_ls_abs_structure_details
;
 Flack x determined using 4453 quotients [(I+)-(I-)]/[(I+)+(I-)]
 (Parsons, Flack and Wagner, Acta Cryst. B69 (2013) 249-259).
;
_refine_ls_abs_structure_Flack -0.01(3)
_refine_ls_extinction_coef 0.0058(7)
_refine_ls_extinction_expression Fc^*^=kFc[1+0.001xFc^2^\l^3^/sin(2\q)]^-1/4^
_refine_ls_extinction_method 'SHELXL-2017/1 (Sheldrick 2017)'
_refine_ls_goodness_of_fit_ref 1.056
_refine_ls_hydrogen_treatment constr
_refine_ls_matrix_type full
_refine_ls_number_parameters 786
_refine_ls_number_reflns 11783
_refine_ls_number_restraints 1
_refine_ls_restrained_S_all 1.056
_refine_ls_R_factor_all 0.0656
_refine_ls_R_factor_gt 0.0580
_refine_ls_shift/su_max 0.000
_refine_ls_shift/su_mean 0.000
_refine_ls_structure_factor_coef Fsqd
_refine_ls_weighting_details 'w=1/[\s^2^(Fo^2^)+(0.0884P)^2^+3.0083P] where P=(Fo^2^+2Fc^2^)/3'
_refine_ls_weighting_scheme calc
_refine_ls_wR_factor_gt 0.1491
_refine_ls_wR_factor_ref 0.1631
_reflns_Friedel_coverage 0.971
_reflns_Friedel_fraction_full 0.999
_reflns_Friedel_fraction_max 0.999
_reflns_number_gt 10540
_reflns_number_total 11783
_reflns_threshold_expression 'I > 2\s(I)'
_cod_data_source_file c9dt02057h2.cif
_cod_data_source_block hw_a
_cod_depositor_comments 'Adding full bibliography for 7700175--7700185.cif.'
_cod_database_code 7700175
_shelx_shelxl_version_number 2017/1
_shelx_space_group_comment
;
The symmetry employed for this shelxl refinement is uniquely defined
by the following loop, which should always be used as a source of
symmetry information in preference to the above space-group names.
They are only intended as comments.
;
_shelx_estimated_absorpt_t_max 0.954
_shelx_estimated_absorpt_t_min 0.939
_olex2_refinement_description
;
1. Twinned data refinement
 Scales: 0.91(13)
 0.09(13)
2. Fixed Uiso
 At 1.2 times of:
  All C(H) groups
3.a Aromatic/amide H refined with riding coordinates:
 C404(H404), C22(H22), C301(H301), C61(H61), C60(H60), C405(H405), C80(H80),
 C50(H50), C20(H20), C40(H40), C52(H52), C30(H30), C62(H62), C203(H203),
 C32(H32), C31(H31), C603(H603), C602(H602), C101(H101), C303(H303), C21(H21),
 C82(H82), C201(H201), C10(H10), C92(H92), C42(H42), C102(H102), C41(H41),
 C12(H12), C70(H70), C302(H302), C601(H601), C9(H9), C11(H11), C304(H304),
 C103(H103), C72(H72), C604(H604), C51(H51), C305(H305), C81(H81), C605(H605),
 C17(H17), C18(H18), C71(H71), C90(H90), C19(H19), C401(H401), C505(H505),
 C403(H403), C1F(H1F), C402(H402), C91(H91), C501(H501), C502(H502), C504(H504),
  C503(H503)
;
_olex2_diffrn_ambient_temperature_device 'Oxford Cryosystems'
_olex2_exptl_crystal_mounting_method 'The crystal was mounted on a glass fibre in perfluoroether oil'
_olex2_submission_original_sample_id HW71
_olex2_submission_special_instructions 'No special instructions were received'

loop_
_space_group_symop_operation_xyz
'x, y, z'
'-x, -y, z+1/2'
'x+1/2, -y+1/2, z'
'-x+1/2, y+1/2, z+1/2'

loop_
_atom_site_label
_atom_site_type_symbol
_atom_site_fract_x
_atom_site_fract_y
_atom_site_fract_z
_atom_site_U_iso_or_equiv
_atom_site_adp_type
_atom_site_occupancy
_atom_site_site_symmetry_order
_atom_site_calc_flag
_atom_site_refinement_flags_posn
P1 P 0.56700(7) 0.50350(14) 0.48430(3) 0.0417(3) Uani 1 1 d .
P2 P 0.34972(7) 0.00127(15) 0.35496(3) 0.0408(3) Uani 1 1 d .
P3 P 0.38232(8) 0.57021(17) 0.68796(3) 0.0496(3) Uani 1 1 d .
N10 N 0.5810(2) 0.8426(5) 0.48928(10) 0.0417(9) Uani 1 1 d .
N21 N 0.6634(2) 0.6677(6) 0.43408(10) 0.0460(9) Uani 1 1 d .
N30 N 0.4716(2) 0.7496(5) 0.46197(10) 0.0417(9) Uani 1 1 d .
N60 N 0.4472(2) 0.2456(5) 0.37684(10) 0.0407(8) Uani 1 1 d .
N20 N 0.5911(2) 0.7288(5) 0.43675(10) 0.0407(8) Uani 1 1 d .
N40 N 0.3379(2) 0.3412(5) 0.34958(10) 0.0438(9) Uani 1 1 d .
N11 N 0.5521(2) 0.8582(6) 0.51996(10) 0.0479(10) Uani 1 1 d .
N31 N 0.4296(2) 0.6343(5) 0.44669(11) 0.0465(9) Uani 1 1 d .
N50 N 0.3277(2) 0.2298(5) 0.40223(10) 0.0414(9) Uani 1 1 d .
N61 N 0.4879(2) 0.1308(5) 0.39197(11) 0.0471(9) Uani 1 1 d .
N80 N 0.3742(2) 0.8900(6) 0.69520(12) 0.0518(10) Uani 1 1 d .
N90 N 0.4990(2) 0.7873(6) 0.69497(11) 0.0515(10) Uani 1 1 d .
N41 N 0.3658(3) 0.3536(6) 0.31864(11) 0.0517(10) Uani 1 1 d .
N51 N 0.2563(2) 0.1677(5) 0.40608(10) 0.0449(9) Uani 1 1 d .
N81 N 0.2973(3) 0.8698(6) 0.69191(15) 0.0639(13) Uani 1 1 d .
N70 N 0.4325(3) 0.8240(6) 0.64502(11) 0.0501(10) Uani 1 1 d .
N91 N 0.5033(3) 0.7624(6) 0.72790(12) 0.0576(11) Uani 1 1 d .
C1 C 0.5517(3) 0.7181(6) 0.46807(12) 0.0413(10) Uani 1 1 d .
N71 N 0.4612(3) 0.7184(7) 0.62315(13) 0.0647(13) Uani 1 1 d .
C404 C 0.1505(3) 0.1217(8) 0.30820(15) 0.0593(14) Uani 1 1 d .
H404 H 0.101762 0.160699 0.314850 0.071 Uiso 1 1 calc R
C600 C 0.3234(3) 0.5136(6) 0.65288(13) 0.0464(11) Uani 1 1 d .
C2 C 0.3667(3) 0.2167(6) 0.37069(12) 0.0408(10) Uani 1 1 d .
C22 C 0.6842(3) 0.7042(6) 0.40359(13) 0.0470(11) Uani 1 1 d .
H22 H 0.732454 0.677083 0.394272 0.056 Uiso 1 1 calc R
C301 C 0.4497(3) -0.2142(7) 0.33102(15) 0.0556(13) Uani 1 1 d .
H301 H 0.417702 -0.282678 0.343476 0.067 Uiso 1 1 calc R
C300 C 0.4353(3) -0.0521(7) 0.33108(12) 0.0443(10) Uani 1 1 d .
C100 C 0.4795(3) 0.4508(7) 0.50648(12) 0.0456(10) Uani 1 1 d .
C61 C 0.5550(3) 0.3587(7) 0.39041(15) 0.0525(12) Uani 1 1 d .
H61 H 0.595772 0.432109 0.393356 0.063 Uiso 1 1 calc R
C60 C 0.4861(3) 0.3866(6) 0.37599(13) 0.0460(11) Uani 1 1 d .
H60 H 0.468488 0.484029 0.367108 0.055 Uiso 1 1 calc R
C405 C 0.2069(3) 0.0930(7) 0.33137(14) 0.0511(12) Uani 1 1 d .
H405 H 0.196134 0.111953 0.353856 0.061 Uiso 1 1 calc R
C80 C 0.3916(4) 1.0220(7) 0.71186(15) 0.0549(13) Uani 1 1 d .
H80 H 0.441633 1.058389 0.717334 0.066 Uiso 1 1 calc R
C50 C 0.3519(3) 0.3059(7) 0.42941(13) 0.0474(11) Uani 1 1 d .
H50 H 0.399979 0.357060 0.432353 0.057 Uiso 1 1 calc R
C20 C 0.5676(3) 0.8004(7) 0.40876(12) 0.0462(11) Uani 1 1 d .
H20 H 0.519423 0.850024 0.405007 0.055 Uiso 1 1 calc R
C40 C 0.2804(3) 0.4460(7) 0.35532(14) 0.0513(12) Uani 1 1 d .
H40 H 0.252066 0.457600 0.375080 0.062 Uiso 1 1 calc R
C400 C 0.2789(3) 0.0372(7) 0.32244(13) 0.0472(11) Uani 1 1 d .
C52 C 0.2362(3) 0.2078(7) 0.43622(13) 0.0468(11) Uani 1 1 d .
H52 H 0.188578 0.180521 0.446057 0.056 Uiso 1 1 calc R
C30 C 0.4330(3) 0.8887(6) 0.46341(13) 0.0464(11) Uani 1 1 d .
H30 H 0.451152 0.985331 0.472516 0.056 Uiso 1 1 calc R
C62 C 0.5536(3) 0.2004(7) 0.39998(14) 0.0507(12) Uani 1 1 d .
H62 H 0.594729 0.148547 0.410913 0.061 Uiso 1 1 calc R
C203 C 0.7434(4) 0.5705(8) 0.56795(16) 0.0633(15) Uani 1 1 d .
H203 H 0.780827 0.581070 0.584743 0.076 Uiso 1 1 calc R
C32 C 0.3641(3) 0.7056(7) 0.43949(15) 0.0532(13) Uani 1 1 d .
H32 H 0.322391 0.654414 0.428830 0.064 Uiso 1 1 calc R
C31 C 0.3628(3) 0.8635(7) 0.44923(15) 0.0523(12) Uani 1 1 d .
H31 H 0.322138 0.937583 0.446619 0.063 Uiso 1 1 calc R
C603 C 0.2188(4) 0.3992(8) 0.60708(15) 0.0607(14) Uani 1 1 d .
H603 H 0.184090 0.359562 0.591117 0.073 Uiso 1 1 calc R
C500 C 0.4669(3) 0.4427(7) 0.68373(15) 0.0559(13) Uani 1 1 d .
C602 C 0.2267(4) 0.5603(8) 0.61100(14) 0.0600(14) Uani 1 1 d .
H602 H 0.196961 0.631409 0.598172 0.072 Uiso 1 1 calc R
C101 C 0.4655(3) 0.2897(7) 0.50673(14) 0.0512(12) Uani 1 1 d .
H101 H 0.498046 0.221854 0.494380 0.061 Uiso 1 1 calc R
C303 C 0.5578(3) -0.1775(8) 0.29601(15) 0.0595(14) Uani 1 1 d .
H303 H 0.599788 -0.219907 0.284022 0.071 Uiso 1 1 calc R
C21 C 0.6271(3) 0.7869(7) 0.38699(14) 0.0541(13) Uani 1 1 d .
H21 H 0.628894 0.825811 0.365152 0.065 Uiso 1 1 calc R
C82 C 0.2673(4) 0.9962(7) 0.70679(18) 0.0623(16) Uani 1 1 d .
H82 H 0.213703 1.015780 0.708418 0.075 Uiso 1 1 calc R
C201 C 0.7086(3) 0.5864(7) 0.51114(15) 0.0524(12) Uani 1 1 d .
H201 H 0.722820 0.607670 0.489102 0.063 Uiso 1 1 calc R
C10 C 0.6386(3) 0.9472(7) 0.48318(14) 0.0509(12) Uani 1 1 d .
H10 H 0.667392 0.956102 0.463498 0.061 Uiso 1 1 calc R
C92 C 0.5779(4) 0.7702(8) 0.73379(18) 0.0647(15) Uani 1 1 d .
H92 H 0.599799 0.758819 0.754974 0.078 Uiso 1 1 calc R
C42 C 0.3255(4) 0.4721(7) 0.30537(16) 0.0571(14) Uani 1 1 d .
H42 H 0.333090 0.510894 0.283756 0.069 Uiso 1 1 calc R
C3 C 0.4240(3) 0.7773(7) 0.67928(13) 0.0510(12) Uani 1 1 d .
C102 C 0.4054(4) 0.2239(8) 0.52450(15) 0.0601(14) Uani 1 1 d .
H102 H 0.397407 0.112529 0.524481 0.072 Uiso 1 1 calc R
C41 C 0.2710(4) 0.5317(8) 0.32711(16) 0.0611(15) Uani 1 1 d .
H41 H 0.235087 0.614201 0.323206 0.073 Uiso 1 1 calc R
C12 C 0.5927(3) 0.9772(7) 0.53314(15) 0.0538(13) Uani 1 1 d .
H12 H 0.585697 1.015985 0.554787 0.065 Uiso 1 1 calc R
C7 C 0.6336(3) 0.5370(7) 0.51829(13) 0.0480(11) Uani 1 1 d .
C70 C 0.4245(4) 0.9722(8) 0.63235(16) 0.0609(14) Uani 1 1 d .
H70 H 0.406533 1.064005 0.643431 0.073 Uiso 1 1 calc R
C302 C 0.5096(4) -0.2769(8) 0.31319(16) 0.0618(15) Uani 1 1 d .
H302 H 0.517595 -0.388239 0.312725 0.074 Uiso 1 1 calc R
C601 C 0.2786(3) 0.6174(8) 0.63392(15) 0.0602(14) Uani 1 1 d .
H601 H 0.283858 0.728577 0.636860 0.072 Uiso 1 1 calc R
C9 C 0.6700(4) 0.5208(9) 0.57545(16) 0.0662(16) Uani 1 1 d .
H9 H 0.656556 0.498649 0.597542 0.079 Uiso 1 1 calc R
C11 C 0.6159(4) 0.5032(7) 0.55093(15) 0.0567(15) Uani 1 1 d .
H11 H 0.565792 0.467412 0.556375 0.068 Uiso 1 1 calc R
C304 C 0.5449(4) -0.0178(8) 0.29629(15) 0.0590(15) Uani 1 1 d .
H304 H 0.578780 0.050227 0.284661 0.071 Uiso 1 1 calc R
C103 C 0.3577(4) 0.3218(8) 0.54209(16) 0.0632(15) Uani 1 1 d .
H103 H 0.316179 0.278376 0.554254 0.076 Uiso 1 1 calc R
C72 C 0.4702(4) 0.8035(9) 0.59594(15) 0.0691(17) Uani 1 1 d .
H72 H 0.489482 0.762053 0.575911 0.083 Uiso 1 1 calc R
C604 C 0.2605(4) 0.2941(8) 0.62589(17) 0.0677(16) Uani 1 1 d .
H604 H 0.254174 0.183055 0.623224 0.081 Uiso 1 1 calc R
C51 C 0.2940(3) 0.2954(7) 0.45187(13) 0.0513(12) Uani 1 1 d .
H51 H 0.293100 0.338197 0.473400 0.062 Uiso 1 1 calc R
C305 C 0.4837(3) 0.0469(7) 0.31315(14) 0.0527(12) Uani 1 1 d .
H305 H 0.474569 0.157814 0.312524 0.063 Uiso 1 1 calc R
C81 C 0.3228(4) 1.0955(8) 0.71958(16) 0.0652(16) Uani 1 1 d .
H81 H 0.315429 1.192262 0.731067 0.078 Uiso 1 1 calc R
C605 C 0.3116(4) 0.3535(7) 0.64868(16) 0.0616(14) Uani 1 1 d .
H605 H 0.339625 0.281255 0.661945 0.074 Uiso 1 1 calc R
C17 C 0.4308(3) 0.5485(7) 0.52412(14) 0.0526(12) Uani 1 1 d .
H17 H 0.438803 0.659846 0.523967 0.063 Uiso 1 1 calc R
C18 C 0.7619(3) 0.6045(8) 0.53593(16) 0.0608(14) Uani 1 1 d .
H18 H 0.812136 0.640909 0.530790 0.073 Uiso 1 1 calc R
C71 C 0.4477(4) 0.9622(10) 0.60044(17) 0.0704(17) Uani 1 1 d .
H71 H 0.448467 1.044787 0.584626 0.085 Uiso 1 1 calc R
C90 C 0.5693(3) 0.8062(8) 0.68106(17) 0.0619(15) Uani 1 1 d .
H90 H 0.580167 0.822584 0.658504 0.074 Uiso 1 1 calc R
C19 C 0.6470(4) 1.0374(8) 0.51082(16) 0.0608(15) Uani 1 1 d .
H19 H 0.681985 1.122205 0.514220 0.073 Uiso 1 1 calc R
C401 C 0.2920(4) 0.0035(8) 0.28962(15) 0.0580(15) Uani 1 1 d .
H401 H 0.340372 -0.037438 0.282932 0.070 Uiso 1 1 calc R
C505 C 0.4991(4) 0.3917(8) 0.71311(19) 0.0679(16) Uani 1 1 d .
H505 H 0.477760 0.426280 0.733313 0.081 Uiso 1 1 calc R
C403 C 0.1649(4) 0.0941(10) 0.27583(15) 0.0674(17) Uani 1 1 d .
H403 H 0.127223 0.118920 0.259780 0.081 Uiso 1 1 calc R
C1F C 0.3703(4) 0.4852(8) 0.54204(17) 0.0602(15) Uani 1 1 d .
H1F H 0.337535 0.553061 0.554261 0.072 Uiso 1 1 calc R
C402 C 0.2349(4) 0.0294(10) 0.26650(16) 0.0686(17) Uani 1 1 d .
H402 H 0.243753 0.002833 0.244194 0.082 Uiso 1 1 calc R
C91 C 0.6204(4) 0.7968(9) 0.70577(19) 0.0698(17) Uani 1 1 d .
H91 H 0.674631 0.806588 0.704224 0.084 Uiso 1 1 calc R
C501 C 0.4975(4) 0.3892(8) 0.65410(18) 0.0681(16) Uani 1 1 d .
H501 H 0.475699 0.421361 0.633821 0.082 Uiso 1 1 calc R
C502 C 0.5606(4) 0.2877(9) 0.6549(3) 0.088(2) Uani 1 1 d .
H502 H 0.582065 0.252190 0.634755 0.105 Uiso 1 1 calc R
C504 C 0.5626(5) 0.2900(10) 0.7132(3) 0.088(2) Uani 1 1 d .
H504 H 0.584901 0.257284 0.733335 0.105 Uiso 1 1 calc R
C503 C 0.5926(4) 0.2375(9) 0.6837(3) 0.085(2) Uani 1 1 d .
H503 H 0.635218 0.167181 0.683479 0.102 Uiso 1 1 calc R

loop_
_atom_site_aniso_label
_atom_site_aniso_U_11
_atom_site_aniso_U_22
_atom_site_aniso_U_33
_atom_site_aniso_U_23
_atom_site_aniso_U_13
_atom_site_aniso_U_12
P1 0.0370(6) 0.0454(6) 0.0427(6) 0.0004(5) 0.0013(5) 0.0015(5)
P2 0.0362(6) 0.0465(6) 0.0398(6) -0.0002(5) 0.0012(5) -0.0020(5)
P3 0.0470(6) 0.0548(7) 0.0470(7) 0.0008(6) 0.0013(6) -0.0016(6)
N10 0.039(2) 0.045(2) 0.041(2) -0.0001(17) 0.0016(16) -0.0040(16)
N21 0.0334(19) 0.059(3) 0.045(2) 0.0000(19) 0.0030(16) 0.0028(18)
N30 0.0336(19) 0.046(2) 0.046(2) -0.0003(18) -0.0034(16) 0.0002(16)
N60 0.0353(19) 0.043(2) 0.044(2) 0.0023(17) -0.0005(15) -0.0049(16)
N20 0.0311(18) 0.048(2) 0.043(2) -0.0003(17) 0.0026(16) 0.0025(16)
N40 0.041(2) 0.049(2) 0.042(2) 0.0028(17) -0.0029(16) 0.0013(17)
N11 0.047(2) 0.054(2) 0.042(2) -0.0051(19) 0.0051(18) -0.0051(19)
N31 0.037(2) 0.046(2) 0.057(2) -0.0042(19) -0.0070(18) 0.0025(17)
N50 0.0305(18) 0.055(2) 0.0388(19) -0.0015(18) 0.0003(15) -0.0046(16)
N61 0.039(2) 0.049(2) 0.053(2) 0.0021(19) -0.0067(18) 0.0027(18)
N80 0.043(2) 0.057(3) 0.055(3) -0.006(2) -0.0004(18) 0.0011(19)
N90 0.045(2) 0.061(3) 0.049(2) -0.004(2) -0.0005(19) 0.000(2)
N41 0.054(2) 0.059(3) 0.042(2) 0.0053(19) 0.0022(19) 0.006(2)
N51 0.0342(19) 0.056(2) 0.045(2) -0.0022(18) 0.0006(17) -0.0066(18)
N81 0.043(2) 0.071(3) 0.077(3) -0.013(3) 0.005(2) -0.001(2)
N70 0.052(2) 0.054(2) 0.045(2) -0.0006(19) 0.0040(18) -0.004(2)
N91 0.053(3) 0.065(3) 0.055(3) -0.001(2) -0.006(2) -0.002(2)
C1 0.033(2) 0.051(3) 0.040(2) -0.001(2) 0.0019(18) -0.0021(19)
N71 0.075(3) 0.066(3) 0.053(3) -0.007(2) 0.015(2) -0.005(3)
C404 0.044(3) 0.081(4) 0.054(3) 0.001(3) -0.005(2) -0.001(3)
C600 0.040(2) 0.055(3) 0.044(3) 0.000(2) 0.003(2) -0.004(2)
C2 0.032(2) 0.052(3) 0.038(2) 0.000(2) 0.0017(18) 0.003(2)
C22 0.039(2) 0.055(3) 0.047(3) -0.002(2) 0.004(2) -0.002(2)
C301 0.052(3) 0.053(3) 0.062(3) 0.000(3) 0.008(3) 0.005(2)
C300 0.040(2) 0.051(3) 0.042(2) -0.002(2) -0.001(2) 0.001(2)
C100 0.046(3) 0.050(3) 0.041(2) 0.003(2) -0.001(2) -0.004(2)
C61 0.036(2) 0.057(3) 0.065(3) -0.003(3) -0.002(2) -0.007(2)
C60 0.042(3) 0.043(3) 0.053(3) 0.001(2) 0.004(2) -0.003(2)
C405 0.042(3) 0.065(3) 0.047(3) 0.002(2) -0.003(2) -0.002(2)
C80 0.059(3) 0.056(3) 0.050(3) -0.011(2) -0.006(3) 0.000(2)
C50 0.041(2) 0.056(3) 0.046(3) -0.009(2) -0.003(2) -0.007(2)
C20 0.046(3) 0.050(3) 0.042(2) 0.007(2) -0.001(2) 0.004(2)
C40 0.043(3) 0.057(3) 0.054(3) 0.004(3) 0.004(2) 0.008(2)
C400 0.043(3) 0.056(3) 0.043(2) -0.001(2) 0.001(2) -0.011(2)
C52 0.040(2) 0.056(3) 0.044(2) 0.003(2) 0.003(2) 0.001(2)
C30 0.042(2) 0.042(2) 0.055(3) -0.003(2) 0.003(2) 0.003(2)
C62 0.039(2) 0.052(3) 0.061(3) 0.001(2) -0.008(2) -0.001(2)
C203 0.061(3) 0.067(4) 0.062(4) 0.001(3) -0.022(3) 0.010(3)
C32 0.037(2) 0.056(3) 0.066(3) 0.001(3) -0.008(2) -0.001(2)
C31 0.039(2) 0.054(3) 0.065(3) 0.002(3) -0.001(2) 0.007(2)
C603 0.053(3) 0.075(4) 0.054(3) -0.001(3) -0.004(2) -0.006(3)
C500 0.048(3) 0.055(3) 0.064(3) -0.001(3) 0.001(3) -0.005(2)
C602 0.055(3) 0.073(4) 0.053(3) 0.003(3) -0.011(2) -0.007(3)
C101 0.051(3) 0.051(3) 0.051(3) -0.002(2) 0.004(2) -0.005(2)
C303 0.052(3) 0.072(4) 0.054(3) -0.005(3) 0.008(2) 0.007(3)
C21 0.056(3) 0.061(3) 0.046(3) 0.005(2) 0.004(2) -0.001(3)
C82 0.049(3) 0.062(4) 0.075(4) -0.010(3) 0.005(3) 0.009(2)
C201 0.042(3) 0.060(3) 0.056(3) 0.000(3) -0.005(2) 0.004(2)
C10 0.045(3) 0.054(3) 0.054(3) -0.004(3) 0.005(2) -0.010(2)
C92 0.058(3) 0.064(4) 0.073(4) 0.000(3) -0.013(3) 0.003(3)
C42 0.059(3) 0.059(3) 0.053(3) 0.014(3) -0.001(3) 0.008(3)
C3 0.044(3) 0.059(3) 0.050(3) -0.003(2) -0.002(2) 0.004(2)
C102 0.060(3) 0.060(3) 0.060(3) 0.004(3) 0.009(3) -0.013(3)
C41 0.056(3) 0.064(3) 0.063(4) 0.011(3) -0.001(3) 0.014(3)
C12 0.050(3) 0.061(3) 0.050(3) -0.007(2) 0.000(2) 0.000(2)
C7 0.045(3) 0.051(3) 0.048(3) 0.007(2) -0.003(2) 0.004(2)
C70 0.060(3) 0.068(4) 0.055(3) 0.008(3) 0.002(3) 0.008(3)
C302 0.069(4) 0.056(3) 0.060(3) 0.001(3) 0.011(3) 0.009(3)
C601 0.059(3) 0.059(3) 0.062(3) 0.004(3) -0.008(3) -0.006(3)
C9 0.069(4) 0.081(4) 0.049(3) 0.006(3) -0.009(3) 0.002(3)
C11 0.051(3) 0.069(4) 0.050(3) 0.011(2) -0.005(2) 0.000(2)
C304 0.049(3) 0.076(4) 0.052(3) 0.002(3) 0.013(3) -0.001(3)
C103 0.059(3) 0.076(4) 0.056(3) 0.004(3) 0.013(3) -0.015(3)
C72 0.082(4) 0.078(4) 0.047(3) 0.003(3) 0.008(3) -0.012(4)
C604 0.070(4) 0.062(4) 0.071(4) -0.007(3) -0.014(3) -0.007(3)
C51 0.049(3) 0.060(3) 0.044(3) -0.008(2) 0.002(2) 0.000(2)
C305 0.053(3) 0.054(3) 0.051(3) 0.000(2) 0.009(2) 0.000(3)
C81 0.071(4) 0.059(3) 0.065(4) -0.011(3) -0.003(3) 0.013(3)
C605 0.063(3) 0.056(3) 0.066(4) -0.001(3) -0.005(3) -0.001(3)
C17 0.047(3) 0.054(3) 0.057(3) 0.002(3) 0.012(2) 0.002(2)
C18 0.044(3) 0.065(3) 0.073(4) -0.007(3) -0.011(3) 0.006(3)
C71 0.069(4) 0.087(5) 0.055(3) 0.016(3) 0.001(3) 0.001(4)
C90 0.044(3) 0.069(4) 0.072(4) -0.001(3) 0.006(3) -0.005(2)
C19 0.053(3) 0.065(3) 0.064(4) -0.016(3) 0.001(3) -0.018(3)
C401 0.047(3) 0.083(4) 0.044(3) -0.009(3) 0.001(2) -0.006(3)
C505 0.061(4) 0.060(3) 0.082(4) 0.005(3) -0.015(3) 0.000(3)
C403 0.052(3) 0.100(5) 0.051(3) 0.004(3) -0.011(2) -0.006(3)
C1F 0.053(3) 0.067(4) 0.060(3) 0.004(3) 0.017(3) 0.001(3)
C402 0.056(3) 0.104(5) 0.045(3) -0.010(3) -0.002(3) -0.003(3)
C91 0.046(3) 0.080(4) 0.084(4) 0.000(4) -0.004(3) 0.000(3)
C501 0.058(3) 0.065(4) 0.082(4) -0.007(3) 0.010(3) 0.002(3)
C502 0.060(4) 0.072(4) 0.130(7) -0.011(5) 0.025(4) 0.008(4)
C504 0.071(5) 0.067(4) 0.126(7) 0.007(5) -0.028(5) 0.002(4)
C503 0.056(4) 0.067(4) 0.133(7) 0.002(5) 0.001(5) 0.015(3)

loop_
_atom_type_symbol
_atom_type_description
_atom_type_scat_dispersion_real
_atom_type_scat_dispersion_imag
_atom_type_scat_source
C C 0.0033 0.0016 'International Tables Vol C Tables 4.2.6.8 and 6.1.1.4'
H H 0.0000 0.0000 'International Tables Vol C Tables 4.2.6.8 and 6.1.1.4'
N N 0.0061 0.0033 'International Tables Vol C Tables 4.2.6.8 and 6.1.1.4'
P P 0.1023 0.0942 'International Tables Vol C Tables 4.2.6.8 and 6.1.1.4'

loop_
_geom_angle_atom_site_label_1
_geom_angle_atom_site_label_2
_geom_angle_atom_site_label_3
_geom_angle
C100 P1 C1 106.3(2)
C100 P1 C7 101.0(2)
C7 P1 C1 101.6(2)
C300 P2 C2 106.2(2)
C400 P2 C2 100.7(2)
C400 P2 C300 101.7(2)
C600 P3 C500 102.9(3)
C600 P3 C3 107.8(2)
C500 P3 C3 102.3(2)
N11 N10 C1 119.4(4)
N11 N10 C10 112.3(4)
C10 N10 C1 128.2(4)
C22 N21 N20 103.8(4)
N31 N30 C1 117.7(4)
C30 N30 N31 111.8(4)
C30 N30 C1 129.3(4)
N61 N60 C2 117.9(4)
N61 N60 C60 112.0(4)
C60 N60 C2 128.5(4)
N21 N20 C1 118.8(4)
C20 N20 N21 112.4(4)
C20 N20 C1 128.7(4)
N41 N40 C2 119.0(4)
C40 N40 N41 112.1(4)
C40 N40 C2 128.8(4)
C12 N11 N10 104.4(4)
C32 N31 N30 103.8(4)
N51 N50 C2 119.9(4)
C50 N50 N51 112.0(4)
C50 N50 C2 128.0(4)
C62 N61 N60 104.3(4)
N81 N80 C3 117.8(5)
C80 N80 N81 112.2(5)
C80 N80 C3 129.9(5)
N91 N90 C3 118.2(4)
C90 N90 N91 112.4(5)
C90 N90 C3 129.1(5)
C42 N41 N40 104.2(5)
C52 N51 N50 104.5(4)
C82 N81 N80 104.0(5)
N71 N70 C3 119.3(5)
N71 N70 C70 113.0(5)
C70 N70 C3 127.0(5)
C92 N91 N90 103.0(5)
N10 C1 P1 115.0(3)
N10 C1 N20 108.3(4)
N30 C1 P1 111.3(3)
N30 C1 N10 107.9(4)
N30 C1 N20 107.1(4)
N20 C1 P1 107.0(3)
C72 N71 N70 103.7(5)
C405 C404 H404 120.0
C403 C404 H404 120.0
C403 C404 C405 120.1(6)
C601 C600 P3 125.5(4)
C605 C600 P3 116.0(4)
C605 C600 C601 117.4(5)
N60 C2 P2 111.2(3)
N60 C2 N40 108.5(4)
N60 C2 N50 106.6(4)
N40 C2 P2 115.3(3)
N40 C2 N50 107.9(4)
N50 C2 P2 106.9(3)
N21 C22 H22 124.0
N21 C22 C21 112.1(5)
C21 C22 H22 124.0
C300 C301 H301 119.5
C302 C301 H301 119.5
C302 C301 C300 121.0(6)
C301 C300 P2 112.9(4)
C301 C300 C305 118.7(5)
C305 C300 P2 128.4(4)
C101 C100 P1 112.9(4)
C101 C100 C17 118.3(5)
C17 C100 P1 128.6(4)
C60 C61 H61 127.1
C60 C61 C62 105.9(5)
C62 C61 H61 127.1
N60 C60 H60 127.0
C61 C60 N60 106.0(5)
C61 C60 H60 127.0
C404 C405 H405 119.3
C404 C405 C400 121.4(5)
C400 C405 H405 119.3
N80 C80 H80 126.5
N80 C80 C81 107.0(5)
C81 C80 H80 126.5
N50 C50 H50 126.5
N50 C50 C51 106.9(4)
C51 C50 H50 126.5
N20 C20 H20 126.8
N20 C20 C21 106.3(5)
C21 C20 H20 126.8
N40 C40 H40 126.7
N40 C40 C41 106.7(5)
C41 C40 H40 126.7
C405 C400 P2 118.2(4)
C401 C400 P2 123.6(4)
C401 C400 C405 118.1(5)
N51 C52 H52 124.2
N51 C52 C51 111.6(5)
C51 C52 H52 124.2
N30 C30 H30 126.6
N30 C30 C31 106.9(5)
C31 C30 H30 126.6
N61 C62 C61 111.7(5)
N61 C62 H62 124.1
C61 C62 H62 124.1
C9 C203 H203 120.3
C18 C203 H203 120.3
C18 C203 C9 119.4(6)
N31 C32 H32 123.6
N31 C32 C31 112.7(5)
C31 C32 H32 123.6
C30 C31 C32 104.8(5)
C30 C31 H31 127.6
C32 C31 H31 127.6
C602 C603 H603 119.4
C602 C603 C604 121.2(6)
C604 C603 H603 119.4
C505 C500 P3 115.1(5)
C505 C500 C501 119.5(6)
C501 C500 P3 125.3(5)
C603 C602 H602 120.4
C603 C602 C601 119.1(6)
C601 C602 H602 120.4
C100 C101 H101 119.0
C100 C101 C102 122.0(6)
C102 C101 H101 119.0
C302 C303 H303 120.1
C304 C303 H303 120.1
C304 C303 C302 119.7(6)
C22 C21 H21 127.3
C20 C21 C22 105.5(5)
C20 C21 H21 127.3
N81 C82 H82 123.8
N81 C82 C81 112.5(6)
C81 C82 H82 123.8
C7 C201 H201 119.8
C18 C201 H201 119.8
C18 C201 C7 120.5(6)
N10 C10 H10 126.6
N10 C10 C19 106.8(5)
C19 C10 H10 126.6
N91 C92 H92 123.7
N91 C92 C91 112.6(6)
C91 C92 H92 123.7
N41 C42 H42 124.2
N41 C42 C41 111.7(5)
C41 C42 H42 124.2
N80 C3 P3 106.8(4)
N80 C3 N90 107.6(4)
N80 C3 N70 108.3(4)
N90 C3 P3 108.0(4)
N90 C3 N70 108.3(4)
N70 C3 P3 117.3(4)
C101 C102 H102 120.4
C103 C102 C101 119.2(6)
C103 C102 H102 120.4
C40 C41 C42 105.3(5)
C40 C41 H41 127.3
C42 C41 H41 127.3
N11 C12 H12 124.3
N11 C12 C19 111.4(5)
C19 C12 H12 124.3
C201 C7 P1 118.6(4)
C11 C7 P1 123.4(4)
C11 C7 C201 117.7(5)
N70 C70 H70 127.0
N70 C70 C71 106.0(6)
C71 C70 H70 127.0
C301 C302 C303 119.7(6)
C301 C302 H302 120.1
C303 C302 H302 120.1
C600 C601 H601 119.5
C602 C601 C600 121.1(6)
C602 C601 H601 119.5
C203 C9 H9 119.9
C203 C9 C11 120.2(6)
C11 C9 H9 119.9
C7 C11 H11 119.4
C9 C11 C7 121.2(6)
C9 C11 H11 119.4
C303 C304 H304 119.3
C303 C304 C305 121.3(6)
C305 C304 H304 119.3
C102 C103 H103 120.1
C102 C103 C1F 119.8(6)
C1F C103 H103 120.1
N71 C72 H72 124.1
N71 C72 C71 111.8(6)
C71 C72 H72 124.1
C603 C604 H604 120.6
C603 C604 C605 118.7(6)
C605 C604 H604 120.6
C50 C51 C52 105.0(5)
C50 C51 H51 127.5
C52 C51 H51 127.5
C300 C305 H305 120.3
C304 C305 C300 119.4(6)
C304 C305 H305 120.3
C80 C81 H81 127.8
C82 C81 C80 104.4(5)
C82 C81 H81 127.8
C600 C605 C604 122.4(6)
C600 C605 H605 118.8
C604 C605 H605 118.8
C100 C17 H17 119.7
C100 C17 C1F 120.6(6)
C1F C17 H17 119.7
C203 C18 C201 120.9(6)
C203 C18 H18 119.5
C201 C18 H18 119.5
C70 C71 C72 105.4(6)
C70 C71 H71 127.3
C72 C71 H71 127.3
N90 C90 H90 127.0
C91 C90 N90 106.0(6)
C91 C90 H90 127.0
C10 C19 C12 105.1(5)
C10 C19 H19 127.5
C12 C19 H19 127.5
C400 C401 H401 119.8
C400 C401 C402 120.4(6)
C402 C401 H401 119.8
C500 C505 H505 119.7
C500 C505 C504 120.7(8)
C504 C505 H505 119.7
C404 C403 H403 120.2
C404 C403 C402 119.6(6)
C402 C403 H403 120.2
C103 C1F H1F 120.0
C17 C1F C103 120.0(6)
C17 C1F H1F 120.0
C401 C402 C403 120.3(6)
C401 C402 H402 119.8
C403 C402 H402 119.8
C92 C91 H91 127.0
C90 C91 C92 105.9(6)
C90 C91 H91 127.0
C500 C501 H501 120.6
C502 C501 C500 118.7(7)
C502 C501 H501 120.6
C501 C502 H502 119.0
C503 C502 C501 122.0(8)
C503 C502 H502 119.0
C505 C504 H504 120.3
C503 C504 C505 119.5(8)
C503 C504 H504 120.3
C502 C503 C504 119.6(7)
C502 C503 H503 120.2
C504 C503 H503 120.2

loop_
_geom_bond_atom_site_label_1
_geom_bond_atom_site_label_2
_geom_bond_distance
P1 C1 1.946(5)
P1 C100 1.828(5)
P1 C7 1.831(6)
P2 C2 1.951(5)
P2 C300 1.837(5)
P2 C400 1.836(5)
P3 C600 1.825(5)
P3 C500 1.832(6)
P3 C3 1.925(6)
N10 N11 1.355(6)
N10 C1 1.453(6)
N10 C10 1.360(7)
N21 N20 1.365(5)
N21 C22 1.332(7)
N30 N31 1.367(6)
N30 C1 1.442(6)
N30 C30 1.354(6)
N60 N61 1.349(6)
N60 C2 1.445(6)
N60 C60 1.369(6)
N20 C1 1.454(6)
N20 C20 1.355(6)
N40 N41 1.357(6)
N40 C2 1.449(6)
N40 C40 1.356(7)
N11 C12 1.341(7)
N31 C32 1.323(7)
N50 N51 1.359(5)
N50 C2 1.460(6)
N50 C50 1.349(6)
N61 C62 1.328(7)
N80 N81 1.357(6)
N80 C80 1.340(7)
N80 C3 1.441(7)
N90 N91 1.362(6)
N90 C3 1.458(7)
N90 C90 1.358(7)
N41 C42 1.336(7)
N51 C52 1.322(7)
N81 C82 1.334(8)
N70 N71 1.357(7)
N70 C3 1.460(7)
N70 C70 1.361(8)
N91 C92 1.322(8)
N71 C72 1.332(8)
C404 H404 0.9500
C404 C405 1.385(8)
C404 C403 1.364(9)
C600 C601 1.406(8)
C600 C605 1.377(8)
C22 H22 0.9500
C22 C21 1.392(8)
C301 H301 0.9500
C301 C300 1.390(8)
C301 C302 1.378(8)
C300 C305 1.394(8)
C100 C101 1.381(8)
C100 C17 1.384(8)
C61 H61 0.9500
C61 C60 1.356(8)
C61 C62 1.392(8)
C60 H60 0.9500
C405 H405 0.9500
C405 C400 1.388(8)
C80 H80 0.9500
C80 C81 1.386(9)
C50 H50 0.9500
C50 C51 1.365(7)
C20 H20 0.9500
C20 C21 1.369(8)
C40 H40 0.9500
C40 C41 1.369(9)
C400 C401 1.388(8)
C52 H52 0.9500
C52 C51 1.403(8)
C30 H30 0.9500
C30 C31 1.370(8)
C62 H62 0.9500
C203 H203 0.9500
C203 C9 1.380(10)
C203 C18 1.376(9)
C32 H32 0.9500
C32 C31 1.391(8)
C31 H31 0.9500
C603 H603 0.9500
C603 C602 1.376(10)
C603 C604 1.379(9)
C500 C505 1.392(9)
C500 C501 1.396(9)
C602 H602 0.9500
C602 C601 1.387(8)
C101 H101 0.9500
C101 C102 1.389(8)
C303 H303 0.9500
C303 C302 1.378(9)
C303 C304 1.367(9)
C21 H21 0.9500
C82 H82 0.9500
C82 C81 1.382(9)
C201 H201 0.9500
C201 C7 1.401(8)
C201 C18 1.382(8)
C10 H10 0.9500
C10 C19 1.369(8)
C92 H92 0.9500
C92 C91 1.381(10)
C42 H42 0.9500
C42 C41 1.393(9)
C102 H102 0.9500
C102 C103 1.375(9)
C41 H41 0.9500
C12 H12 0.9500
C12 C19 1.408(9)
C7 C11 1.397(8)
C70 H70 0.9500
C70 C71 1.366(9)
C302 H302 0.9500
C601 H601 0.9500
C9 H9 0.9500
C9 C11 1.382(9)
C11 H11 0.9500
C304 H304 0.9500
C304 C305 1.382(8)
C103 H103 0.9500
C103 C1F 1.396(9)
C72 H72 0.9500
C72 C71 1.408(11)
C604 H604 0.9500
C604 C605 1.381(9)
C51 H51 0.9500
C305 H305 0.9500
C81 H81 0.9500
C605 H605 0.9500
C17 H17 0.9500
C17 C1F 1.389(8)
C18 H18 0.9500
C71 H71 0.9500
C90 H90 0.9500
C90 C91 1.347(9)
C19 H19 0.9500
C401 H401 0.9500
C401 C402 1.388(9)
C505 H505 0.9500
C505 C504 1.400(10)
C403 H403 0.9500
C403 C402 1.390(9)
C1F H1F 0.9500
C402 H402 0.9500
C91 H91 0.9500
C501 H501 0.9500
C501 C502 1.394(10)
C502 H502 0.9500
C502 C503 1.369(14)
C504 H504 0.9500
C504 C503 1.386(13)
C503 H503 0.9500

loop_
_twin_individual_id
_twin_individual_mass_fraction_refined
1 0.91(13)
2 0.09(13)
